data_9008962
loop_
_publ_author_name
'Wyckoff, R. W. G.'

_publ_section_title
;
 Second edition. Interscience Publishers, New York, New York
;
_journal_name_full 'Crystal Structures'
_journal_page_first 85
_journal_page_last 237
_journal_volume 1
_journal_year 1963
_chemical_formula_structural AgO
_chemical_formula_sum 'Ag O'
_space_group_IT_number 14
_symmetry_space_group_name_Hall '-P 2ybc'
_symmetry_space_group_name_H-M 'P 1 21/c 1'
_cell_angle_alpha 90
_cell_angle_beta 107.50
_cell_angle_gamma 90
_cell_length_a 5.852
_cell_length_b 3.478
_cell_length_c 5.495
_cell_formula_units_Z 4
_cell_volume 106.665
_database_code_amcsd 0011640
_exptl_crystal_density_diffrn 7.713
_cod_database_code 9008962
_amcsd_formula_title AgO

loop_
_space_group_symop_operation_xyz
x,y,z
x,1/2-y,1/2+z
-x,1/2+y,1/2-z
-x,-y,-z

loop_
_atom_site_label
_atom_site_fract_x
_atom_site_fract_y
_atom_site_fract_z
Ag1 0.00000 0.00000 0.00000
Ag2 0.50000 0.00000 0.50000
O 0.29500 0.35000 0.23000

loop_
_cod_related_entry_id
_cod_related_entry_database
_cod_related_entry_code
1 ChemSpider 10605679
2 AMCSD 0011640
